data_7240351
loop_
_publ_author_name
'Fritzsche, Ana-Maria'
'Scholz, Sebastian'
'Krasowska, Ma\/lgorzata'
'Bhattacharyya, Kalishankar'
'Toma, Ana Maria'
'Silvestru, Cristian'
'Korb, Marcus'
'R\"uffer, Tobias'
'Lang, Heinrich'
'Auer, Alexander A.'
'Mehring, Michael'

_publ_section_title
;
 Evaluation of bismuth-based dispersion energy donors - synthesis,
 structure and theoretical study of 2-biphenylbismuth(iii) derivatives.
;
_journal_issue 18
_journal_name_full 'Physical chemistry chemical physics : PCCP'
_journal_page_first 10189
_journal_page_last 10211
_journal_paper_doi 10.1039/c9cp06924k
_journal_volume 22
_journal_year 2020
_chemical_formula_moiety 'C25 H21 Bi'
_chemical_formula_sum 'C25 H21 Bi'
_chemical_formula_weight 530.40
_space_group_crystal_system monoclinic
_space_group_IT_number 4
_space_group_name_Hall 'P 2yb'
_space_group_name_H-M_alt 'P 1 21 1'
_atom_sites_solution_hydrogens geom
_audit_creation_method SHELXL-2013
_audit_update_record
;
2020-04-16 deposited with the CCDC.	2020-04-20 downloaded from the CCDC.
;
_cell_angle_alpha 90
_cell_angle_beta 99.773(3)
_cell_angle_gamma 90
_cell_formula_units_Z 4
_cell_length_a 15.1772(5)
_cell_length_b 6.7889(3)
_cell_length_c 19.2090(7)
_cell_measurement_reflns_used 10804
_cell_measurement_temperature 100
_cell_measurement_theta_max 67.5560
_cell_measurement_theta_min 4.0090
_cell_volume 1950.51(13)
_computing_cell_refinement 'CrysAlisPro 1.171.40.53 (Rigaku OD, 2019)'
_computing_data_collection 'CrysAlisPro 1.171.40.53 (Rigaku OD, 2019)'
_computing_data_reduction 'CrysAlisPro 1.171.40.53 (Rigaku OD, 2019)'
_computing_structure_refinement 'SHELXL-2013 (Sheldrick, 2013)'
_computing_structure_solution 'SHELXS-2013 (Sheldrick, 2013)'
_diffrn_ambient_temperature 100
_diffrn_measured_fraction_theta_full 0.970
_diffrn_measured_fraction_theta_max 0.969
_diffrn_measurement_device_type 'rigaku oxford gemini s'
_diffrn_measurement_method 'w\ scans'
_diffrn_radiation_type CuK\a
_diffrn_radiation_wavelength 1.54184
_diffrn_reflns_av_R_equivalents 0.0566
_diffrn_reflns_av_unetI/netI 0.0413
_diffrn_reflns_Laue_measured_fraction_full 0.970
_diffrn_reflns_Laue_measured_fraction_max 0.969
_diffrn_reflns_limit_h_max 17
_diffrn_reflns_limit_h_min -18
_diffrn_reflns_limit_k_max 7
_diffrn_reflns_limit_k_min -7
_diffrn_reflns_limit_l_max 22
_diffrn_reflns_limit_l_min -19
_diffrn_reflns_number 28460
_diffrn_reflns_point_group_measured_fraction_full 0.900
_diffrn_reflns_point_group_measured_fraction_max 0.899
_diffrn_reflns_theta_full 67.684
_diffrn_reflns_theta_max 67.800
_diffrn_reflns_theta_min 2.954
_exptl_absorpt_coefficient_mu 17.710
_exptl_absorpt_correction_T_max 0.673
_exptl_absorpt_correction_T_min 0.023
_exptl_absorpt_correction_type analytical
_exptl_absorpt_process_details
;
CrysAlisPro 1.171.40.53 (Rigaku Oxford Diffraction, 2019)
Analytical numeric absorption correction using a multifaceted crystal
			model based on expressions derived by R.C. Clark & J.S. Reid.
(Clark, R. C. & Reid, J. S. (1995). Acta Cryst. A51, 887-897)
Empirical absorption correction using spherical harmonics,
 implemented in SCALE3 ABSPACK scaling algorithm.
;
_exptl_crystal_colour colourless
_exptl_crystal_density_diffrn 1.806
_exptl_crystal_description needle
_exptl_crystal_F_000 1016
_exptl_crystal_size_max 0.45
_exptl_crystal_size_mid 0.09
_exptl_crystal_size_min 0.06
_refine_diff_density_max 4.754
_refine_diff_density_min -1.543
_refine_diff_density_rms 0.227
_refine_ls_abs_structure_details
;
 Flack x determined using 2097 quotients [(I+)-(I-)]/[(I+)+(I-)]
 (Parsons and Flack (2004), Acta Cryst. A60, s61).
;
_refine_ls_abs_structure_Flack -0.059(12)
_refine_ls_extinction_method none
_refine_ls_goodness_of_fit_ref 1.092
_refine_ls_hydrogen_treatment constr
_refine_ls_matrix_type full
_refine_ls_number_parameters 469
_refine_ls_number_reflns 6360
_refine_ls_number_restraints 37
_refine_ls_restrained_S_all 1.089
_refine_ls_R_factor_all 0.0591
_refine_ls_R_factor_gt 0.0533
_refine_ls_shift/su_max 0.001
_refine_ls_shift/su_mean 0.000
_refine_ls_structure_factor_coef Fsqd
_refine_ls_weighting_details 'w=1/[\s^2^(Fo^2^)+(0.0993P)^2^+5.1701P] where P=(Fo^2^+2Fc^2^)/3'
_refine_ls_weighting_scheme calc
_refine_ls_wR_factor_gt 0.1422
_refine_ls_wR_factor_ref 0.1489
_reflns_Friedel_coverage 0.699
_reflns_Friedel_fraction_full 0.816
_reflns_Friedel_fraction_max 0.814
_reflns_number_gt 5599
_reflns_number_total 6360
_reflns_threshold_expression 'I > 2\s(I)'
_cod_data_source_file c9cp06924k2.cif
_cod_data_source_block shelx_CCDC1
_cod_depositor_comments 'Adding full bibliography for 7240350--7240358.cif.'
_cod_original_sg_symbol_H-M 'P 21'
_cod_database_code 7240351
_shelx_space_group_comment
;
The symmetry employed for this shelxl refinement is uniquely defined
by the following loop, which should always be used as a source of
symmetry information in preference to the above space-group names.
They are only intended as comments.
;
_oxdiff_exptl_absorpt_empirical_full_min 0.600
_oxdiff_exptl_absorpt_empirical_full_max 2.197
_oxdiff_exptl_absorpt_empirical_details
;
Empirical correction (ABSPACK) includes:
- Absorption correction using spherical harmonics
- Frame scaling
;
_shelxl_version_number 2013-4

loop_
_space_group_symop_operation_xyz
'x, y, z'
'-x, y+1/2, -z'

loop_
_atom_site_label
_atom_site_type_symbol
_atom_site_fract_x
_atom_site_fract_y
_atom_site_fract_z
_atom_site_U_iso_or_equiv
_atom_site_adp_type
_atom_site_occupancy
_atom_site_site_symmetry_order
_atom_site_calc_flag
_atom_site_refinement_flags_posn
_atom_site_refinement_flags_adp
_atom_site_refinement_flags_occupancy
_atom_site_disorder_assembly
_atom_site_disorder_group
C1 C 0.9051(14) -0.412(3) 0.1887(10) 0.045(5) Uani 1 1 d . . . . .
H1A H 0.9065 -0.4988 0.1495 0.067 Uiso 1 1 calc R U . . .
H1B H 0.8524 -0.3314 0.1794 0.067 Uiso 1 1 calc R U . . .
H1C H 0.9043 -0.4881 0.2307 0.067 Uiso 1 1 calc R U . . .
C2 C 0.9672(11) 0.013(3) 0.1252(9) 0.034(4) Uani 1 1 d . . . . .
C3 C 0.8797(10) -0.007(3) 0.0887(8) 0.032(4) Uani 1 1 d . . . . .
H3 H 0.8437 -0.1069 0.1012 0.039 Uiso 1 1 calc R U . . .
C4 C 0.8457(11) 0.120(3) 0.0342(10) 0.039(4) Uani 1 1 d . . . . .
H4 H 0.7871 0.1062 0.0111 0.047 Uiso 1 1 calc R U . . .
C5 C 0.8995(11) 0.268(5) 0.0142(8) 0.042(4) Uani 1 1 d . . . . .
H5 H 0.8771 0.3507 -0.0233 0.050 Uiso 1 1 calc R U . . .
C6 C 0.9848(11) 0.294(5) 0.0491(8) 0.037(4) Uani 1 1 d . . . . .
H6 H 1.0197 0.3947 0.0356 0.045 Uiso 1 1 calc R U . . .
C7 C 1.0204(11) 0.169(3) 0.1054(9) 0.033(4) Uani 1 1 d . . . . .
C8 C 1.1130(11) 0.202(3) 0.1427(10) 0.036(4) Uani 1 1 d . . . . .
C9 C 1.1302(9) 0.230(3) 0.2119(8) 0.035(6) Uani 1 1 d . . . . .
H9 H 1.0825 0.2432 0.2363 0.042 Uiso 1 1 calc R U . . .
C10 C 1.2191(13) 0.241(4) 0.2506(10) 0.046(7) Uani 1 1 d . . . . .
H10 H 1.2301 0.2381 0.2997 0.056 Uiso 1 1 calc R U . . .
C11 C 1.2876(13) 0.255(5) 0.2125(10) 0.056(7) Uani 1 1 d . . . . .
H11 H 1.3455 0.2791 0.2357 0.067 Uiso 1 1 calc R U . . .
C12 C 1.2713(13) 0.233(3) 0.1405(10) 0.042(6) Uani 1 1 d . . . . .
H12 H 1.3185 0.2309 0.1154 0.050 Uiso 1 1 calc R U . . .
C13 C 1.1836(12) 0.213(3) 0.1052(10) 0.043(5) Uani 1 1 d . . . . .
H13 H 1.1722 0.2080 0.0561 0.052 Uiso 1 1 calc R U . . .
C14 C 0.9804(10) -0.072(2) 0.2963(7) 0.024(3) Uani 1 1 d . . . . .
C15 C 0.9136(10) 0.073(3) 0.2862(8) 0.026(3) Uani 1 1 d . . . . .
H15 H 0.8930 0.1182 0.2406 0.032 Uiso 1 1 calc R U . . .
C16 C 0.8770(11) 0.153(3) 0.3417(9) 0.033(4) Uani 1 1 d . . . . .
H16 H 0.8344 0.2527 0.3332 0.039 Uiso 1 1 calc R U . . .
C17 C 0.9050(11) 0.082(3) 0.4107(9) 0.033(4) Uani 1 1 d . . . . .
H17 H 0.8792 0.1286 0.4481 0.040 Uiso 1 1 calc R U . . .
C18 C 0.9721(11) -0.060(3) 0.4217(9) 0.035(4) Uani 1 1 d . . . . .
H18 H 0.9934 -0.1034 0.4674 0.042 Uiso 1 1 calc R U . . .
C19 C 1.0086(11) -0.139(2) 0.3645(9) 0.032(4) Uani 1 1 d . . . . .
C20 C 1.0786(11) -0.296(3) 0.3826(9) 0.029(4) Uani 1 1 d . . . . .
C21 C 1.0564(11) -0.485(3) 0.3948(9) 0.034(4) Uani 1 1 d . . . . .
H21 H 0.9961 -0.5176 0.3895 0.040 Uiso 1 1 calc R U . . .
C22 C 1.1204(13) -0.632(3) 0.4152(9) 0.039(4) Uani 1 1 d . . . . .
H22 H 1.1034 -0.7611 0.4229 0.047 Uiso 1 1 calc R U . . .
C23 C 1.2110(12) -0.578(3) 0.4234(9) 0.040(4) Uani 1 1 d . . . . .
H23 H 1.2554 -0.6701 0.4391 0.048 Uiso 1 1 calc R U . . .
C24 C 1.2335(12) -0.391(3) 0.4082(10) 0.041(4) Uani 1 1 d . . . . .
H24 H 1.2935 -0.3580 0.4118 0.049 Uiso 1 1 calc R U . . .
C25 C 1.1695(11) -0.251(4) 0.3878(9) 0.038(5) Uani 1 1 d . . . . .
H25 H 1.1866 -0.1239 0.3773 0.045 Uiso 1 1 calc R U . . .
C31 C 0.6764(13) 0.091(3) 0.1920(10) 0.046(5) Uani 1 1 d . . . . .
H31A H 0.6580 0.0041 0.1529 0.069 Uiso 1 1 calc R U . . .
H31B H 0.6961 0.0152 0.2339 0.069 Uiso 1 1 calc R U . . .
H31C H 0.7247 0.1726 0.1823 0.069 Uiso 1 1 calc R U . . .
C32 C 0.5853(11) 0.517(3) 0.1283(9) 0.034(4) Uani 1 1 d . . . . .
C33 C 0.6562(11) 0.497(3) 0.0904(9) 0.038(4) Uani 1 1 d . . . . .
H33 H 0.6979 0.3972 0.1024 0.045 Uiso 1 1 calc R U . . .
C34 C 0.6655(14) 0.623(3) 0.0358(10) 0.046(5) Uani 1 1 d . . . . .
H34 H 0.7129 0.6086 0.0112 0.056 Uiso 1 1 calc R U . . .
C35 C 0.6039(11) 0.769(4) 0.0184(8) 0.039(4) Uani 1 1 d . . . . .
H35 H 0.6099 0.8540 -0.0185 0.046 Uiso 1 1 calc R U . . .
C36 C 0.5326(9) 0.795(5) 0.0543(8) 0.033(4) Uani 1 1 d . . . . .
H36 H 0.4912 0.8947 0.0413 0.040 Uiso 1 1 calc R U . . .
C37 C 0.5235(12) 0.667(3) 0.1108(9) 0.036(4) Uani 1 1 d . . . . .
C38 C 0.4480(12) 0.697(3) 0.1491(10) 0.035(4) Uani 1 1 d . . . . .
C39 C 0.3600(11) 0.714(3) 0.1129(10) 0.038(5) Uani 1 1 d . . . . .
H39 H 0.3488 0.7130 0.0638 0.046 Uiso 1 1 calc R U . . .
C40 C 0.2899(13) 0.733(3) 0.1496(9) 0.041(5) Uani 1 1 d . . . . .
H40 H 0.2317 0.7385 0.1249 0.049 Uiso 1 1 calc R U . . .
C41 C 0.3044(13) 0.742(4) 0.2208(10) 0.049(7) Uani 1 1 d . . . . .
H41 H 0.2563 0.7542 0.2447 0.058 Uiso 1 1 calc R U . . .
C42 C 0.3905(13) 0.735(3) 0.2583(10) 0.044(6) Uani 1 1 d . . . . .
H42 H 0.4012 0.7389 0.3074 0.053 Uiso 1 1 calc R U . . .
C43 C 0.4613(11) 0.722(3) 0.2203(8) 0.035(5) Uani 1 1 d . . . . .
H43 H 0.5196 0.7294 0.2447 0.042 Uiso 1 1 calc R U . . .
C44 C 0.6509(10) 0.426(2) 0.3003(8) 0.027(3) Uani 1 1 d . U . . .
C45 C 0.7115(10) 0.575(3) 0.2870(9) 0.031(3) Uani 1 1 d . U . . .
H45 H 0.7099 0.6220 0.2413 0.037 Uiso 1 1 calc R U . . .
C46 C 0.7719(11) 0.650(3) 0.3410(9) 0.034(3) Uani 1 1 d . U . . .
H46 H 0.8108 0.7475 0.3311 0.040 Uiso 1 1 calc R U . . .
C47 C 0.7775(11) 0.587(2) 0.4090(9) 0.032(3) Uani 1 1 d . U . . .
H47 H 0.8196 0.6396 0.4450 0.038 Uiso 1 1 calc R U . . .
C48 C 0.7172(11) 0.439(3) 0.4229(9) 0.035(4) Uani 1 1 d . U . . .
H48 H 0.7199 0.3922 0.4688 0.042 Uiso 1 1 calc R U . . .
C49 C 0.6544(11) 0.363(2) 0.3691(9) 0.029(3) Uani 1 1 d . U . . .
C50 C 0.5936(12) 0.201(3) 0.3892(10) 0.035(4) Uani 1 1 d . . . . .
C51 C 0.4999(12) 0.247(4) 0.3816(10) 0.048(7) Uani 1 1 d . . . . .
H51 H 0.4772 0.3665 0.3625 0.057 Uiso 1 1 calc R U . . .
C52 C 0.4454(12) 0.107(3) 0.4039(10) 0.042(5) Uani 1 1 d . . . . .
H52 H 0.3842 0.1305 0.3985 0.051 Uiso 1 1 calc R U . . .
C53 C 0.4796(14) -0.071(4) 0.4344(10) 0.051(6) Uani 1 1 d . . . . .
H53 H 0.4420 -0.1601 0.4515 0.062 Uiso 1 1 calc R U . . .
C54 C 0.5694(14) -0.112(3) 0.4390(11) 0.055(6) Uani 1 1 d . . . . .
H54 H 0.5922 -0.2332 0.4563 0.066 Uiso 1 1 calc R U . . .
C55 C 0.6250(12) 0.027(3) 0.4177(10) 0.038(4) Uani 1 1 d . . . . .
H55 H 0.6859 0.0009 0.4229 0.045 Uiso 1 1 calc R U . . .
Bi1 Bi 1.02742(3) -0.21801(13) 0.20402(2) 0.0287(2) Uani 1 1 d . . . . .
Bi2 Bi 0.56159(3) 0.28096(13) 0.20799(2) 0.0287(2) Uani 1 1 d . . . . .

loop_
_atom_site_aniso_label
_atom_site_aniso_U_11
_atom_site_aniso_U_22
_atom_site_aniso_U_33
_atom_site_aniso_U_23
_atom_site_aniso_U_13
_atom_site_aniso_U_12
C1 0.043(11) 0.041(14) 0.053(11) -0.007(9) 0.012(9) 0.007(9)
C2 0.029(8) 0.038(12) 0.037(9) 0.001(7) 0.009(7) 0.011(8)
C3 0.020(7) 0.042(12) 0.035(8) 0.000(7) 0.004(6) 0.009(7)
C4 0.023(8) 0.035(12) 0.054(11) -0.004(8) -0.010(7) 0.009(8)
C5 0.049(9) 0.037(11) 0.037(7) -0.008(12) 0.006(6) 0.007(14)
C6 0.048(9) 0.024(11) 0.041(7) -0.011(12) 0.012(6) -0.009(14)
C7 0.032(9) 0.029(11) 0.041(9) -0.005(7) 0.012(7) 0.006(7)
C8 0.029(9) 0.028(10) 0.050(10) 0.006(7) 0.006(8) -0.010(7)
C9 0.012(6) 0.057(18) 0.038(8) -0.031(8) 0.009(6) -0.016(7)
C10 0.043(10) 0.05(2) 0.049(10) -0.006(9) 0.011(8) -0.007(9)
C11 0.035(9) 0.08(2) 0.056(10) -0.014(14) 0.009(8) -0.012(13)
C12 0.041(9) 0.034(17) 0.056(10) -0.006(7) 0.022(8) -0.009(8)
C13 0.033(9) 0.051(15) 0.046(10) -0.007(7) 0.011(8) -0.003(8)
C14 0.025(8) 0.015(9) 0.032(8) -0.006(5) 0.007(6) -0.002(6)
C15 0.022(7) 0.030(11) 0.029(8) -0.006(6) 0.006(6) -0.006(7)
C16 0.021(8) 0.023(11) 0.055(10) -0.004(7) 0.006(7) -0.005(7)
C17 0.025(8) 0.028(11) 0.050(10) -0.008(7) 0.013(7) -0.006(7)
C18 0.032(9) 0.040(12) 0.032(8) 0.003(7) 0.004(7) -0.005(8)
C19 0.023(8) 0.022(9) 0.048(9) 0.003(7) -0.002(7) -0.006(6)
C20 0.021(8) 0.029(10) 0.035(8) -0.004(6) -0.003(7) -0.003(6)
C21 0.029(8) 0.025(11) 0.047(10) -0.002(7) 0.007(7) -0.004(7)
C22 0.041(10) 0.029(10) 0.046(10) 0.000(7) 0.003(8) 0.004(8)
C23 0.039(10) 0.041(13) 0.040(9) 0.008(8) 0.005(8) 0.010(9)
C24 0.029(9) 0.038(13) 0.054(11) -0.007(8) 0.001(8) -0.001(8)
C25 0.031(8) 0.029(16) 0.054(9) 0.004(8) 0.011(7) -0.008(8)
C31 0.036(10) 0.051(15) 0.048(11) 0.004(9) -0.001(8) 0.000(9)
C32 0.023(8) 0.038(12) 0.039(9) 0.007(7) -0.004(6) -0.005(7)
C33 0.028(8) 0.039(12) 0.045(9) 0.004(8) 0.003(7) 0.001(8)
C34 0.041(11) 0.054(14) 0.045(11) -0.005(9) 0.011(8) -0.006(10)
C35 0.043(8) 0.035(11) 0.036(7) 0.003(11) 0.002(6) -0.021(13)
C36 0.032(7) 0.019(10) 0.045(7) -0.001(11) -0.005(6) -0.004(12)
C37 0.038(10) 0.022(11) 0.042(9) -0.004(7) -0.007(7) -0.009(8)
C38 0.032(9) 0.020(9) 0.053(10) -0.005(7) 0.006(8) 0.002(7)
C39 0.028(8) 0.036(13) 0.045(9) -0.008(7) -0.008(7) 0.007(7)
C40 0.041(9) 0.032(17) 0.046(9) -0.006(7) 0.000(8) 0.008(7)
C41 0.037(9) 0.05(2) 0.057(10) -0.014(10) 0.005(8) 0.008(9)
C42 0.047(10) 0.04(2) 0.042(9) -0.001(7) 0.002(8) 0.014(8)
C43 0.021(7) 0.049(16) 0.029(7) -0.017(6) -0.008(6) 0.006(7)
C44 0.017(6) 0.016(7) 0.047(6) -0.006(5) 0.005(5) 0.003(5)
C45 0.024(6) 0.025(8) 0.043(7) -0.006(5) 0.006(5) -0.001(6)
C46 0.026(7) 0.025(9) 0.050(7) -0.007(5) 0.007(5) -0.006(6)
C47 0.027(7) 0.020(8) 0.048(7) -0.006(5) 0.008(5) 0.005(6)
C48 0.030(7) 0.029(9) 0.044(7) 0.000(6) 0.003(5) 0.001(6)
C49 0.021(7) 0.021(8) 0.045(6) -0.003(5) 0.005(5) 0.004(5)
C50 0.028(9) 0.026(10) 0.047(10) -0.001(7) -0.004(8) 0.000(7)
C51 0.033(8) 0.06(2) 0.050(9) -0.010(10) 0.006(7) -0.004(10)
C52 0.020(8) 0.057(14) 0.053(11) -0.012(9) 0.012(8) -0.007(8)
C53 0.043(11) 0.063(16) 0.047(11) 0.005(9) 0.004(9) -0.027(11)
C54 0.049(12) 0.044(15) 0.069(14) 0.017(11) -0.003(10) -0.022(10)
C55 0.030(9) 0.029(11) 0.053(10) 0.005(8) 0.006(7) 0.001(8)
Bi1 0.0230(3) 0.0272(4) 0.0355(3) 0.0017(5) 0.00428(19) 0.0030(5)
Bi2 0.0215(3) 0.0270(4) 0.0362(3) 0.0009(5) 0.00096(19) -0.0020(5)

loop_
_atom_type_symbol
_atom_type_description
_atom_type_scat_dispersion_real
_atom_type_scat_dispersion_imag
_atom_type_scat_source
C C 0.0181 0.0091 'International Tables Vol C Tables 4.2.6.8 and 6.1.1.4'
H H 0.0000 0.0000 'International Tables Vol C Tables 4.2.6.8 and 6.1.1.4'
Bi Bi -4.0111 8.9310 'International Tables Vol C Tables 4.2.6.8 and 6.1.1.4'

loop_
_exptl_crystal_face_index_h
_exptl_crystal_face_index_k
_exptl_crystal_face_index_l
_exptl_crystal_face_perp_dist
0 0 -5 0.0085
-6 0 11 0.0163
-6 0 -8 0.0979
0 0 0 0.0292
0 0 0 0.0485
0 0 0 1.2236

loop_
_geom_angle_atom_site_label_1
_geom_angle_atom_site_label_2
_geom_angle_atom_site_label_3
_geom_angle
_geom_angle_site_symmetry_1
_geom_angle_site_symmetry_3
_geom_angle_publ_flag
Bi1 C1 H1A 109.5 . . ?
Bi1 C1 H1B 109.5 . . ?
H1A C1 H1B 109.5 . . ?
Bi1 C1 H1C 109.5 . . ?
H1A C1 H1C 109.5 . . ?
H1B C1 H1C 109.5 . . ?
C3 C2 C7 118.1(16) . . ?
C3 C2 Bi1 120.6(14) . . ?
C7 C2 Bi1 120.8(12) . . ?
C4 C3 C2 121.2(17) . . ?
C4 C3 H3 119.4 . . ?
C2 C3 H3 119.4 . . ?
C3 C4 C5 119.9(16) . . ?
C3 C4 H4 120.1 . . ?
C5 C4 H4 120.1 . . ?
C6 C5 C4 121(2) . . ?
C6 C5 H5 119.7 . . ?
C4 C5 H5 119.7 . . ?
C5 C6 C7 121(3) . . ?
C5 C6 H6 119.7 . . ?
C7 C6 H6 119.7 . . ?
C6 C7 C2 119.5(17) . . ?
C6 C7 C8 119.2(17) . . ?
C2 C7 C8 121.3(16) . . ?
C9 C8 C13 118.2(16) . . ?
C9 C8 C7 121.1(15) . . ?
C13 C8 C7 120.6(16) . . ?
C8 C9 C10 122.5(15) . . ?
C8 C9 H9 118.7 . . ?
C10 C9 H9 118.7 . . ?
C11 C10 C9 117.5(17) . . ?
C11 C10 H10 121.3 . . ?
C9 C10 H10 121.3 . . ?
C12 C11 C10 120.4(19) . . ?
C12 C11 H11 119.8 . . ?
C10 C11 H11 119.8 . . ?
C11 C12 C13 119.7(17) . . ?
C11 C12 H12 120.1 . . ?
C13 C12 H12 120.1 . . ?
C8 C13 C12 120.6(17) . . ?
C8 C13 H13 119.7 . . ?
C12 C13 H13 119.7 . . ?
C19 C14 C15 117.4(14) . . ?
C19 C14 Bi1 121.0(12) . . ?
C15 C14 Bi1 121.2(10) . . ?
C16 C15 C14 122.7(15) . . ?
C16 C15 H15 118.7 . . ?
C14 C15 H15 118.7 . . ?
C15 C16 C17 119.4(16) . . ?
C15 C16 H16 120.3 . . ?
C17 C16 H16 120.3 . . ?
C18 C17 C16 118.5(16) . . ?
C18 C17 H17 120.8 . . ?
C16 C17 H17 120.8 . . ?
C17 C18 C19 121.1(16) . . ?
C17 C18 H18 119.5 . . ?
C19 C18 H18 119.5 . . ?
C14 C19 C18 120.9(16) . . ?
C14 C19 C20 122.9(15) . . ?
C18 C19 C20 116.3(15) . . ?
C21 C20 C25 117.9(18) . . ?
C21 C20 C19 121.5(15) . . ?
C25 C20 C19 120.6(17) . . ?
C20 C21 C22 122.8(16) . . ?
C20 C21 H21 118.6 . . ?
C22 C21 H21 118.6 . . ?
C23 C22 C21 117.5(18) . . ?
C23 C22 H22 121.3 . . ?
C21 C22 H22 121.3 . . ?
C24 C23 C22 119.7(18) . . ?
C24 C23 H23 120.1 . . ?
C22 C23 H23 120.1 . . ?
C23 C24 C25 121.4(18) . . ?
C23 C24 H24 119.3 . . ?
C25 C24 H24 119.3 . . ?
C24 C25 C20 121(2) . . ?
C24 C25 H25 119.7 . . ?
C20 C25 H25 119.7 . . ?
Bi2 C31 H31A 109.5 . . ?
Bi2 C31 H31B 109.5 . . ?
H31A C31 H31B 109.5 . . ?
Bi2 C31 H31C 109.5 . . ?
H31A C31 H31C 109.5 . . ?
H31B C31 H31C 109.5 . . ?
C37 C32 C33 119.3(16) . . ?
C37 C32 Bi2 120.1(13) . . ?
C33 C32 Bi2 120.2(13) . . ?
C34 C33 C32 121.5(18) . . ?
C34 C33 H33 119.3 . . ?
C32 C33 H33 119.3 . . ?
C35 C34 C33 118.9(18) . . ?
C35 C34 H34 120.6 . . ?
C33 C34 H34 120.6 . . ?
C34 C35 C36 122(2) . . ?
C34 C35 H35 119.1 . . ?
C36 C35 H35 119.1 . . ?
C35 C36 C37 119(2) . . ?
C35 C36 H36 120.3 . . ?
C37 C36 H36 120.3 . . ?
C32 C37 C36 119.2(18) . . ?
C32 C37 C38 122.0(16) . . ?
C36 C37 C38 118.8(18) . . ?
C43 C38 C39 117.1(16) . . ?
C43 C38 C37 121.5(15) . . ?
C39 C38 C37 121.3(16) . . ?
C40 C39 C38 120.5(17) . . ?
C40 C39 H39 119.8 . . ?
C38 C39 H39 119.8 . . ?
C41 C40 C39 121.1(18) . . ?
C41 C40 H40 119.5 . . ?
C39 C40 H40 119.5 . . ?
C40 C41 C42 120.2(19) . . ?
C40 C41 H41 119.9 . . ?
C42 C41 H41 119.9 . . ?
C41 C42 C43 118.1(16) . . ?
C41 C42 H42 120.9 . . ?
C43 C42 H42 120.9 . . ?
C38 C43 C42 122.5(15) . . ?
C38 C43 H43 118.7 . . ?
C42 C43 H43 118.7 . . ?
C49 C44 C45 118.1(15) . . ?
C49 C44 Bi2 122.5(12) . . ?
C45 C44 Bi2 119.2(12) . . ?
C46 C45 C44 120.1(16) . . ?
C46 C45 H45 120.0 . . ?
C44 C45 H45 120.0 . . ?
C45 C46 C47 122.7(17) . . ?
C45 C46 H46 118.7 . . ?
C47 C46 H46 118.7 . . ?
C46 C47 C48 117.8(16) . . ?
C46 C47 H47 121.1 . . ?
C48 C47 H47 121.1 . . ?
C49 C48 C47 120.5(17) . . ?
C49 C48 H48 119.7 . . ?
C47 C48 H48 119.7 . . ?
C48 C49 C44 120.9(16) . . ?
C48 C49 C50 116.6(15) . . ?
C44 C49 C50 122.5(15) . . ?
C55 C50 C51 120(2) . . ?
C55 C50 C49 123.0(16) . . ?
C51 C50 C49 116.6(18) . . ?
C52 C51 C50 117(2) . . ?
C52 C51 H51 121.5 . . ?
C50 C51 H51 121.5 . . ?
C51 C52 C53 121.8(18) . . ?
C51 C52 H52 119.1 . . ?
C53 C52 H52 119.1 . . ?
C54 C53 C52 119.6(19) . . ?
C54 C53 H53 120.2 . . ?
C52 C53 H53 120.2 . . ?
C53 C54 C55 119(2) . . ?
C53 C54 H54 120.3 . . ?
C55 C54 H54 120.3 . . ?
C50 C55 C54 122.0(19) . . ?
C50 C55 H55 119.0 . . ?
C54 C55 H55 119.0 . . ?
C14 Bi1 C1 89.7(6) . . ?
C14 Bi1 C2 94.4(6) . . ?
C1 Bi1 C2 95.0(7) . . ?
C31 Bi2 C44 88.9(6) . . ?
C31 Bi2 C32 95.6(7) . . ?
C44 Bi2 C32 94.5(6) . . ?

loop_
_geom_bond_atom_site_label_1
_geom_bond_atom_site_label_2
_geom_bond_distance
_geom_bond_site_symmetry_2
_geom_bond_publ_flag
C1 Bi1 2.25(2) . ?
C1 H1A 0.9600 . ?
C1 H1B 0.9600 . ?
C1 H1C 0.9600 . ?
C2 C3 1.40(2) . ?
C2 C7 1.42(3) . ?
C2 Bi1 2.263(18) . ?
C3 C4 1.39(2) . ?
C3 H3 0.9300 . ?
C4 C5 1.39(3) . ?
C4 H4 0.9300 . ?
C5 C6 1.36(2) . ?
C5 H5 0.9300 . ?
C6 C7 1.41(3) . ?
C6 H6 0.9300 . ?
C7 C8 1.48(2) . ?
C8 C9 1.33(2) . ?
C8 C13 1.39(2) . ?
C9 C10 1.43(2) . ?
C9 H9 0.9300 . ?
C10 C11 1.37(3) . ?
C10 H10 0.9300 . ?
C11 C12 1.37(3) . ?
C11 H11 0.9300 . ?
C12 C13 1.39(3) . ?
C12 H12 0.9300 . ?
C13 H13 0.9300 . ?
C14 C19 1.38(2) . ?
C14 C15 1.41(2) . ?
C14 Bi1 2.249(14) . ?
C15 C16 1.39(2) . ?
C15 H15 0.9300 . ?
C16 C17 1.41(2) . ?
C16 H16 0.9300 . ?
C17 C18 1.39(3) . ?
C17 H17 0.9300 . ?
C18 C19 1.42(2) . ?
C18 H18 0.9300 . ?
C19 C20 1.50(2) . ?
C20 C21 1.36(3) . ?
C20 C25 1.40(2) . ?
C21 C22 1.41(3) . ?
C21 H21 0.9300 . ?
C22 C23 1.41(3) . ?
C22 H22 0.9300 . ?
C23 C24 1.36(3) . ?
C23 H23 0.9300 . ?
C24 C25 1.37(3) . ?
C24 H24 0.9300 . ?
C25 H25 0.9300 . ?
C31 Bi2 2.23(2) . ?
C31 H31A 0.9600 . ?
C31 H31B 0.9600 . ?
C31 H31C 0.9600 . ?
C32 C37 1.39(3) . ?
C32 C33 1.41(2) . ?
C32 Bi2 2.285(17) . ?
C33 C34 1.38(3) . ?
C33 H33 0.9300 . ?
C34 C35 1.36(3) . ?
C34 H34 0.9300 . ?
C35 C36 1.39(2) . ?
C35 H35 0.9300 . ?
C36 C37 1.41(3) . ?
C36 H36 0.9300 . ?
C37 C38 1.48(3) . ?
C38 C43 1.36(2) . ?
C38 C39 1.40(2) . ?
C39 C40 1.38(3) . ?
C39 H39 0.9300 . ?
C40 C41 1.35(3) . ?
C40 H40 0.9300 . ?
C41 C42 1.38(3) . ?
C41 H41 0.9300 . ?
C42 C43 1.40(2) . ?
C42 H42 0.9300 . ?
C43 H43 0.9300 . ?
C44 C49 1.38(2) . ?
C44 C45 1.42(2) . ?
C44 Bi2 2.265(16) . ?
C45 C46 1.36(2) . ?
C45 H45 0.9300 . ?
C46 C47 1.36(2) . ?
C46 H46 0.9300 . ?
C47 C48 1.42(3) . ?
C47 H47 0.9300 . ?
C48 C49 1.38(2) . ?
C48 H48 0.9300 . ?
C49 C50 1.53(2) . ?
C50 C55 1.36(3) . ?
C50 C51 1.44(2) . ?
C51 C52 1.38(3) . ?
C51 H51 0.9300 . ?
C52 C53 1.40(3) . ?
C52 H52 0.9300 . ?
C53 C54 1.38(3) . ?
C53 H53 0.9300 . ?
C54 C55 1.37(3) . ?
C54 H54 0.9300 . ?
C55 H55 0.9300 . ?

loop_
_geom_torsion_atom_site_label_1
_geom_torsion_atom_site_label_2
_geom_torsion_atom_site_label_3
_geom_torsion_atom_site_label_4
_geom_torsion
_geom_torsion_site_symmetry_1
_geom_torsion_site_symmetry_2
_geom_torsion_site_symmetry_3
_geom_torsion_site_symmetry_4
_geom_torsion_publ_flag
C7 C2 C3 C4 1(3) . . . . ?
Bi1 C2 C3 C4 -171.9(13) . . . . ?
C2 C3 C4 C5 1(3) . . . . ?
C3 C4 C5 C6 -2(3) . . . . ?
C4 C5 C6 C7 1(3) . . . . ?
C5 C6 C7 C2 1(3) . . . . ?
C5 C6 C7 C8 -179.3(19) . . . . ?
C3 C2 C7 C6 -2(3) . . . . ?
Bi1 C2 C7 C6 171.0(14) . . . . ?
C3 C2 C7 C8 178.5(16) . . . . ?
Bi1 C2 C7 C8 -9(2) . . . . ?
C6 C7 C8 C9 124(2) . . . . ?
C2 C7 C8 C9 -56(3) . . . . ?
C6 C7 C8 C13 -53(3) . . . . ?
C2 C7 C8 C13 126.6(19) . . . . ?
C13 C8 C9 C10 -10(3) . . . . ?
C7 C8 C9 C10 172.8(19) . . . . ?
C8 C9 C10 C11 11(4) . . . . ?
C9 C10 C11 C12 -8(4) . . . . ?
C10 C11 C12 C13 6(4) . . . . ?
C9 C8 C13 C12 7(3) . . . . ?
C7 C8 C13 C12 -176.1(18) . . . . ?
C11 C12 C13 C8 -5(3) . . . . ?
C19 C14 C15 C16 1(2) . . . . ?
Bi1 C14 C15 C16 173.8(12) . . . . ?
C14 C15 C16 C17 -2(2) . . . . ?
C15 C16 C17 C18 3(2) . . . . ?
C16 C17 C18 C19 -3(3) . . . . ?
C15 C14 C19 C18 -1(2) . . . . ?
Bi1 C14 C19 C18 -173.7(12) . . . . ?
C15 C14 C19 C20 179.1(15) . . . . ?
Bi1 C14 C19 C20 6(2) . . . . ?
C17 C18 C19 C14 2(3) . . . . ?
C17 C18 C19 C20 -178.0(16) . . . . ?
C14 C19 C20 C21 -101(2) . . . . ?
C18 C19 C20 C21 79(2) . . . . ?
C14 C19 C20 C25 79(2) . . . . ?
C18 C19 C20 C25 -100.9(19) . . . . ?
C25 C20 C21 C22 3(3) . . . . ?
C19 C20 C21 C22 -176.8(16) . . . . ?
C20 C21 C22 C23 0(3) . . . . ?
C21 C22 C23 C24 -3(3) . . . . ?
C22 C23 C24 C25 3(3) . . . . ?
C23 C24 C25 C20 1(3) . . . . ?
C21 C20 C25 C24 -3(3) . . . . ?
C19 C20 C25 C24 176.3(16) . . . . ?
C37 C32 C33 C34 0(3) . . . . ?
Bi2 C32 C33 C34 171.6(14) . . . . ?
C32 C33 C34 C35 0(3) . . . . ?
C33 C34 C35 C36 0(3) . . . . ?
C34 C35 C36 C37 0(3) . . . . ?
C33 C32 C37 C36 1(3) . . . . ?
Bi2 C32 C37 C36 -171.0(14) . . . . ?
C33 C32 C37 C38 -179.2(16) . . . . ?
Bi2 C32 C37 C38 9(2) . . . . ?
C35 C36 C37 C32 -1(3) . . . . ?
C35 C36 C37 C38 179.2(18) . . . . ?
C32 C37 C38 C43 55(3) . . . . ?
C36 C37 C38 C43 -125(2) . . . . ?
C32 C37 C38 C39 -128.7(19) . . . . ?
C36 C37 C38 C39 51(3) . . . . ?
C43 C38 C39 C40 -7(3) . . . . ?
C37 C38 C39 C40 176.7(17) . . . . ?
C38 C39 C40 C41 3(3) . . . . ?
C39 C40 C41 C42 0(4) . . . . ?
C40 C41 C42 C43 1(4) . . . . ?
C39 C38 C43 C42 9(3) . . . . ?
C37 C38 C43 C42 -174.9(18) . . . . ?
C41 C42 C43 C38 -6(3) . . . . ?
C49 C44 C45 C46 1(2) . . . . ?
Bi2 C44 C45 C46 -173.3(12) . . . . ?
C44 C45 C46 C47 0(3) . . . . ?
C45 C46 C47 C48 0(3) . . . . ?
C46 C47 C48 C49 -1(3) . . . . ?
C47 C48 C49 C44 2(3) . . . . ?
C47 C48 C49 C50 178.9(15) . . . . ?
C45 C44 C49 C48 -2(2) . . . . ?
Bi2 C44 C49 C48 172.1(12) . . . . ?
C45 C44 C49 C50 -178.9(15) . . . . ?
Bi2 C44 C49 C50 -5(2) . . . . ?
C48 C49 C50 C55 -60(2) . . . . ?
C44 C49 C50 C55 117(2) . . . . ?
C48 C49 C50 C51 115.1(19) . . . . ?
C44 C49 C50 C51 -68(2) . . . . ?
C55 C50 C51 C52 0(3) . . . . ?
C49 C50 C51 C52 -176.0(17) . . . . ?
C50 C51 C52 C53 2(3) . . . . ?
C51 C52 C53 C54 -4(3) . . . . ?
C52 C53 C54 C55 4(3) . . . . ?
C51 C50 C55 C54 1(3) . . . . ?
C49 C50 C55 C54 176.3(18) . . . . ?
C53 C54 C55 C50 -3(3) . . . . ?

loop_
_exptl_oxdiff_crystal_face_indexfrac_h
_exptl_oxdiff_crystal_face_indexfrac_k
_exptl_oxdiff_crystal_face_indexfrac_l
_exptl_oxdiff_crystal_face_x
_exptl_oxdiff_crystal_face_y
_exptl_oxdiff_crystal_face_z
-0.0101 0.0052 -5.0006 -0.3951 0.0147 -0.0966
-5.7432 -0.0972 11.2202 0.8022 0.5551 0.2199
-6.3802 0.1595 -7.9839 -0.7106 0.6731 -0.2050
0.2071 0.0023 -0.0016 0.0029 -0.0211 0.0000
0.1567 0.0039 -0.1973 -0.0132 -0.0154 -0.0042
0.1451 0.2508 -0.1754 0.0016 -0.0139 -0.0582
